data_2217685
loop_
_publ_author_name
'Qi, Qing-Rong'
'Huang, Wen-Cai'
'Zheng, Hu'

_publ_section_title
;
 <i>trans</i>-4-(Tosyloxymethyl)cyclohexanecarboxylic acid
;
_journal_coeditor_code WN2233
_journal_issue 2
_journal_name_full 'Acta Crystallographica Section E'
_journal_page_first o405
_journal_page_last o405
_journal_paper_doi 10.1107/S1600536807068572
_journal_volume 64
_journal_year 2008
_chemical_formula_iupac 'C15 H20 O5 S'
_chemical_formula_moiety 'C15 H20 O5 S'
_chemical_formula_sum 'C15 H20 O5 S'
_chemical_formula_weight 312.37
_chemical_name_systematic
;
<i>trans</i>-4-(Tosyloxymethyl)cyclohexanecarboxylic acid
;
_space_group_IT_number 2
_symmetry_cell_setting triclinic
_symmetry_space_group_name_Hall '-P 1'
_symmetry_space_group_name_H-M 'P -1'
_atom_sites_solution_hydrogens geom
_atom_sites_solution_primary direct
_atom_sites_solution_secondary difmap
_cell_angle_alpha 90.371(3)
_cell_angle_beta 97.479(2)
_cell_angle_gamma 111.222(2)
_cell_formula_units_Z 2
_cell_length_a 5.9006(5)
_cell_length_b 7.0880(9)
_cell_length_c 20.2754(18)
_cell_measurement_reflns_used 5250
_cell_measurement_temperature 293(2)
_cell_measurement_theta_max 27.48
_cell_measurement_theta_min 3.05
_cell_volume 782.44(14)
_computing_cell_refinement 'RAPID-AUTO (Rigaku, 2004)'
_computing_data_collection 'RAPID-AUTO (Rigaku, 2004)'
_computing_data_reduction 'RAPID-AUTO (Rigaku, 2004)'
_computing_molecular_graphics 'SHELXTL (Sheldrick, 1997b)'
_computing_publication_material 'SHELXTL (Sheldrick, 1997b)'
_computing_structure_refinement 'SHELXL97 (Sheldrick, 1997a)'
_computing_structure_solution 'SHELXS97 (Sheldrick, 1997a)'
_diffrn_ambient_temperature 293(2)
_diffrn_measured_fraction_theta_full 0.990
_diffrn_measured_fraction_theta_max 0.990
_diffrn_measurement_device_type 'Rigaku R-AXIS RAPID'
_diffrn_measurement_method \w
_diffrn_radiation_monochromator graphite
_diffrn_radiation_source 'Rotating Anode'
_diffrn_radiation_type MoK\a
_diffrn_radiation_wavelength 0.71073
_diffrn_reflns_av_R_equivalents 0.0244
_diffrn_reflns_av_sigmaI/netI 0.0337
_diffrn_reflns_limit_h_max 7
_diffrn_reflns_limit_h_min -6
_diffrn_reflns_limit_k_max 9
_diffrn_reflns_limit_k_min -9
_diffrn_reflns_limit_l_max 26
_diffrn_reflns_limit_l_min -26
_diffrn_reflns_number 7685
_diffrn_reflns_theta_full 27.48
_diffrn_reflns_theta_max 27.48
_diffrn_reflns_theta_min 3.05
_diffrn_standards_decay_% 0
_diffrn_standards_interval_count 0
_diffrn_standards_interval_time 0
_diffrn_standards_number 0
_exptl_absorpt_coefficient_mu 0.225
_exptl_absorpt_correction_T_max 0.9735
_exptl_absorpt_correction_T_min 0.8901
_exptl_absorpt_correction_type multi-scan
_exptl_absorpt_process_details '(ABSCOR; Higashi, 1995)'
_exptl_crystal_colour colourless
_exptl_crystal_density_diffrn 1.326
_exptl_crystal_density_method 'not measured'
_exptl_crystal_description block
_exptl_crystal_F_000 332
_exptl_crystal_size_max 0.53
_exptl_crystal_size_mid 0.48
_exptl_crystal_size_min 0.12
_refine_diff_density_max 0.302
_refine_diff_density_min -0.476
_refine_ls_extinction_coef 0.047(7)
_refine_ls_extinction_expression Fc^*^=kFc[1+0.001xFc^2^\l^3^/sin(2\q)]^-1/4^
_refine_ls_extinction_method 'SHELXL97 (Sheldrick, 1997a)'
_refine_ls_goodness_of_fit_ref 1.008
_refine_ls_hydrogen_treatment mixed
_refine_ls_matrix_type full
_refine_ls_number_parameters 195
_refine_ls_number_reflns 3562
_refine_ls_number_restraints 0
_refine_ls_restrained_S_all 1.008
_refine_ls_R_factor_all 0.0710
_refine_ls_R_factor_gt 0.0441
_refine_ls_shift/su_max 0.000
_refine_ls_shift/su_mean 0.000
_refine_ls_structure_factor_coef Fsqd
_refine_ls_weighting_details 'calc w = 1/[\s^2^(Fo^2^)+(0.1018P)^2^+0.285P] where P=(Fo^2^+2Fc^2^)/3'
_refine_ls_weighting_scheme calc
_refine_ls_wR_factor_gt 0.1235
_refine_ls_wR_factor_ref 0.1793
_reflns_number_gt 2442
_reflns_number_total 3562
_reflns_threshold_expression I>2\s(I)
_cod_data_source_file wn2233.cif
_cod_data_source_block I
_cod_original_sg_symbol_H-M P-1
_cod_database_code 2217685
_cod_database_fobs_code 2217685

loop_
_symmetry_equiv_pos_as_xyz
'x, y, z'
'-x, -y, -z'

loop_
_atom_site_type_symbol
_atom_site_label
_atom_site_fract_x
_atom_site_fract_y
_atom_site_fract_z
_atom_site_U_iso_or_equiv
_atom_site_adp_type
_atom_site_calc_flag
_atom_site_refinement_flags
_atom_site_occupancy
S S1 0.95047(11) 0.96589(9) 0.20554(3) 0.0486(2) Uani d . 1
O O1 0.8978(3) 0.9010(3) 0.27746(8) 0.0470(4) Uani d . 1
O O2 0.8958(4) 1.1432(3) 0.19236(10) 0.0610(5) Uani d . 1
O O3 1.1925(3) 0.9708(3) 0.20334(10) 0.0655(5) Uani d . 1
O O4 -0.1018(4) 0.1728(3) 0.44904(11) 0.0642(6) Uani d . 1
O O5 0.2394(4) 0.1042(3) 0.46193(10) 0.0624(5) Uani d . 1
C C1 0.5304(5) 0.5148(3) 0.31242(13) 0.0497(6) Uani d . 1
H H1A 0.4091 0.4897 0.2729 0.060 Uiso calc R 1
H H1B 0.6801 0.5106 0.2988 0.060 Uiso calc R 1
C C2 0.4366(5) 0.3497(4) 0.36070(13) 0.0518(6) Uani d . 1
H H2A 0.3981 0.2181 0.3383 0.062 Uiso calc R 1
H H2B 0.5646 0.3666 0.3980 0.062 Uiso calc R 1
C C3 0.2093(4) 0.3565(3) 0.38646(11) 0.0431(5) Uani d . 1
H H3 0.0790 0.3290 0.3484 0.052 Uiso calc R 1
C C4 0.2559(5) 0.5666(3) 0.41785(12) 0.0486(6) Uani d . 1
H H4A 0.1041 0.5699 0.4303 0.058 Uiso calc R 1
H H4B 0.3742 0.5924 0.4580 0.058 Uiso calc R 1
C C5 0.3526(5) 0.7314(4) 0.36991(13) 0.0514(6) Uani d . 1
H H5A 0.3915 0.8629 0.3924 0.062 Uiso calc R 1
H H5B 0.2255 0.7154 0.3325 0.062 Uiso calc R 1
C C6 0.5811(4) 0.7245(3) 0.34417(11) 0.0408(5) Uani d . 1
H H6 0.7122 0.7516 0.3820 0.049 Uiso calc R 1
C C7 0.1191(4) 0.1984(3) 0.43585(11) 0.0425(5) Uani d . 1
C C8 0.6621(4) 0.8906(3) 0.29618(12) 0.0436(5) Uani d . 1
H H8A 0.5399 0.8620 0.2568 0.052 Uiso calc R 1
H H8B 0.6794 1.0195 0.3171 0.052 Uiso calc R 1
C C9 0.7391(4) 0.7608(4) 0.15427(12) 0.0478(6) Uani d . 1
C C10 0.7786(5) 0.5806(4) 0.15077(14) 0.0583(7) Uani d . 1
H H10 0.9218 0.5712 0.1731 0.070 Uiso calc R 1
C C11 0.6055(6) 0.4147(5) 0.11411(15) 0.0655(8) Uani d . 1
H H11 0.6334 0.2940 0.1116 0.079 Uiso calc R 1
C C12 0.3903(6) 0.4259(5) 0.08091(14) 0.0629(7) Uani d . 1
C C13 0.3540(5) 0.6067(5) 0.08475(15) 0.0657(8) Uani d . 1
H H13 0.2106 0.6158 0.0624 0.079 Uiso calc R 1
C C14 0.5257(5) 0.7752(4) 0.12102(14) 0.0581(7) Uani d . 1
H H14 0.4985 0.8963 0.1231 0.070 Uiso calc R 1
C C15 0.1990(7) 0.2410(6) 0.04226(17) 0.0855(11) Uani d . 1
H H15A 0.2558 0.1300 0.0451 0.103 Uiso calc PR 0.50
H H15B 0.1716 0.2706 -0.0036 0.103 Uiso calc PR 0.50
H H15C 0.0481 0.2051 0.0608 0.103 Uiso calc PR 0.50
H H15D 0.0612 0.2738 0.0231 0.103 Uiso calc PR 0.50
H H15E 0.1454 0.1332 0.0717 0.103 Uiso calc PR 0.50
H H15F 0.2689 0.1987 0.0074 0.103 Uiso calc PR 0.50
H H4O -0.145(6) 0.081(5) 0.4795(18) 0.085(11) Uiso d . 1

loop_
_atom_site_aniso_label
_atom_site_aniso_U_11
_atom_site_aniso_U_22
_atom_site_aniso_U_33
_atom_site_aniso_U_12
_atom_site_aniso_U_13
_atom_site_aniso_U_23
S1 0.0436(4) 0.0492(4) 0.0561(4) 0.0181(3) 0.0138(3) 0.0168(3)
O1 0.0410(8) 0.0506(9) 0.0490(9) 0.0158(7) 0.0070(7) 0.0125(7)
O2 0.0630(12) 0.0484(10) 0.0761(12) 0.0226(9) 0.0186(10) 0.0222(9)
O3 0.0395(9) 0.0834(14) 0.0793(13) 0.0239(9) 0.0234(9) 0.0198(10)
O4 0.0575(11) 0.0653(12) 0.0795(13) 0.0268(10) 0.0295(10) 0.0342(10)
O5 0.0615(11) 0.0614(11) 0.0751(12) 0.0295(9) 0.0257(10) 0.0298(9)
C1 0.0605(15) 0.0417(12) 0.0521(13) 0.0198(11) 0.0224(11) 0.0060(10)
C2 0.0639(15) 0.0373(12) 0.0632(15) 0.0235(11) 0.0254(12) 0.0101(10)
C3 0.0470(12) 0.0366(11) 0.0454(12) 0.0136(9) 0.0107(10) 0.0065(9)
C4 0.0595(14) 0.0382(12) 0.0528(13) 0.0191(11) 0.0206(11) 0.0057(10)
C5 0.0641(15) 0.0374(12) 0.0616(14) 0.0237(11) 0.0246(12) 0.0111(10)
C6 0.0454(12) 0.0363(11) 0.0419(11) 0.0149(9) 0.0104(9) 0.0093(8)
C7 0.0440(12) 0.0367(11) 0.0474(12) 0.0138(9) 0.0117(10) 0.0049(9)
C8 0.0446(12) 0.0401(11) 0.0502(12) 0.0178(10) 0.0143(10) 0.0119(9)
C9 0.0486(13) 0.0572(14) 0.0464(12) 0.0277(11) 0.0131(10) 0.0120(10)
C10 0.0613(16) 0.0627(16) 0.0602(15) 0.0345(13) 0.0065(13) 0.0108(12)
C11 0.085(2) 0.0545(16) 0.0618(16) 0.0309(15) 0.0104(15) 0.0065(12)
C12 0.0669(18) 0.0685(18) 0.0484(14) 0.0174(14) 0.0123(13) 0.0065(12)
C13 0.0554(16) 0.085(2) 0.0592(16) 0.0309(15) -0.0002(13) 0.0036(14)
C14 0.0601(16) 0.0658(17) 0.0585(15) 0.0349(13) 0.0078(12) 0.0094(12)
C15 0.087(2) 0.082(2) 0.0660(19) 0.0063(18) 0.0072(17) -0.0036(16)

loop_
_atom_type_symbol
_atom_type_description
_atom_type_scat_dispersion_real
_atom_type_scat_dispersion_imag
_atom_type_scat_source
C C 0.0033 0.0016 'International Tables Vol C Tables 4.2.6.8 and 6.1.1.4'
H H 0.0000 0.0000 'International Tables Vol C Tables 4.2.6.8 and 6.1.1.4'
O O 0.0106 0.0060 'International Tables Vol C Tables 4.2.6.8 and 6.1.1.4'
S S 0.1246 0.1234 'International Tables Vol C Tables 4.2.6.8 and 6.1.1.4'

loop_
_geom_angle_atom_site_label_1
_geom_angle_atom_site_label_2
_geom_angle_atom_site_label_3
_geom_angle
O3 S1 O2 119.63(12)
O3 S1 O1 104.45(11)
O2 S1 O1 109.39(11)
O3 S1 C9 109.50(12)
O2 S1 C9 109.39(12)
O1 S1 C9 103.13(10)
C8 O1 S1 117.51(13)
C7 O4 H4O 110(2)
C2 C1 C6 111.4(2)
C2 C1 H1A 109.4
C6 C1 H1A 109.4
C2 C1 H1B 109.4
C6 C1 H1B 109.4
H1A C1 H1B 108.0
C3 C2 C1 111.5(2)
C3 C2 H2A 109.3
C1 C2 H2A 109.3
C3 C2 H2B 109.3
C1 C2 H2B 109.3
H2A C2 H2B 108.0
C7 C3 C2 112.18(19)
C7 C3 C4 109.70(19)
C2 C3 C4 111.24(19)
C7 C3 H3 107.8
C2 C3 H3 107.8
C4 C3 H3 107.8
C5 C4 C3 111.32(19)
C5 C4 H4A 109.4
C3 C4 H4A 109.4
C5 C4 H4B 109.4
C3 C4 H4B 109.4
H4A C4 H4B 108.0
C4 C5 C6 112.09(19)
C4 C5 H5A 109.2
C6 C5 H5A 109.2
C4 C5 H5B 109.2
C6 C5 H5B 109.2
H5A C5 H5B 107.9
C8 C6 C5 108.55(18)
C8 C6 C1 112.53(19)
C5 C6 C1 110.45(19)
C8 C6 H6 108.4
C5 C6 H6 108.4
C1 C6 H6 108.4
O5 C7 O4 122.8(2)
O5 C7 C3 123.5(2)
O4 C7 C3 113.7(2)
O1 C8 C6 108.88(18)
O1 C8 H8A 109.9
C6 C8 H8A 109.9
O1 C8 H8B 109.9
C6 C8 H8B 109.9
H8A C8 H8B 108.3
C10 C9 C14 120.2(3)
C10 C9 S1 119.55(19)
C14 C9 S1 120.1(2)
C11 C10 C9 119.9(2)
C11 C10 H10 120.1
C9 C10 H10 120.1
C10 C11 C12 120.7(3)
C10 C11 H11 119.6
C12 C11 H11 119.6
C13 C12 C11 118.7(3)
C13 C12 C15 121.2(3)
C11 C12 C15 120.1(3)
C12 C13 C14 121.6(3)
C12 C13 H13 119.2
C14 C13 H13 119.2
C13 C14 C9 118.9(3)
C13 C14 H14 120.5
C9 C14 H14 120.5
C12 C15 H15A 109.5
C12 C15 H15B 109.5
H15A C15 H15B 109.5
C12 C15 H15C 109.5
H15A C15 H15C 109.5
H15B C15 H15C 109.5
C12 C15 H15D 109.5
H15A C15 H15D 141.1
H15B C15 H15D 56.3
H15C C15 H15D 56.3
C12 C15 H15E 109.5
H15A C15 H15E 56.3
H15B C15 H15E 141.1
H15C C15 H15E 56.3
H15D C15 H15E 109.5
C12 C15 H15F 109.5
H15A C15 H15F 56.3
H15B C15 H15F 56.3
H15C C15 H15F 141.1
H15D C15 H15F 109.5
H15E C15 H15F 109.5

loop_
_geom_bond_atom_site_label_1
_geom_bond_atom_site_label_2
_geom_bond_distance
S1 O3 1.4226(18)
S1 O2 1.4250(19)
S1 O1 1.5678(17)
S1 C9 1.755(3)
O1 C8 1.465(3)
O4 C7 1.313(3)
O4 H4O 0.89(4)
O5 C7 1.216(3)
C1 C2 1.524(3)
C1 C6 1.525(3)
C1 H1A 0.9700
C1 H1B 0.9700
C2 C3 1.518(3)
C2 H2A 0.9700
C2 H2B 0.9700
C3 C7 1.505(3)
C3 C4 1.531(3)
C3 H3 0.9800
C4 C5 1.520(3)
C4 H4A 0.9700
C4 H4B 0.9700
C5 C6 1.525(3)
C5 H5A 0.9700
C5 H5B 0.9700
C6 C8 1.513(3)
C6 H6 0.9800
C8 H8A 0.9700
C8 H8B 0.9700
C9 C10 1.382(4)
C9 C14 1.387(4)
C10 C11 1.378(4)
C10 H10 0.9300
C11 C12 1.387(4)
C11 H11 0.9300
C12 C13 1.377(4)
C12 C15 1.514(4)
C13 C14 1.383(4)
C13 H13 0.9300
C14 H14 0.9300
C15 H15A 0.9600
C15 H15B 0.9600
C15 H15C 0.9600
C15 H15D 0.9600
C15 H15E 0.9600
C15 H15F 0.9600

loop_
_geom_hbond_atom_site_label_D
_geom_hbond_atom_site_label_H
_geom_hbond_atom_site_label_A
_geom_hbond_site_symmetry_A
_geom_hbond_distance_DH
_geom_hbond_distance_HA
_geom_hbond_distance_DA
_geom_hbond_angle_DHA
O4 H4O O5 2_556 0.89(4) 1.76(4) 2.654(3) 178(3)

loop_
_geom_torsion_atom_site_label_1
_geom_torsion_atom_site_label_2
_geom_torsion_atom_site_label_3
_geom_torsion_atom_site_label_4
_geom_torsion
O3 S1 O1 C8 177.44(16)
O2 S1 O1 C8 48.24(18)
C9 S1 O1 C8 -68.10(17)
C6 C1 C2 C3 56.1(3)
C1 C2 C3 C7 -178.2(2)
C1 C2 C3 C4 -54.9(3)
C7 C3 C4 C5 178.8(2)
C2 C3 C4 C5 54.1(3)
C3 C4 C5 C6 -54.7(3)
C4 C5 C6 C8 179.1(2)
C4 C5 C6 C1 55.3(3)
C2 C1 C6 C8 -177.1(2)
C2 C1 C6 C5 -55.6(3)
C2 C3 C7 O5 13.6(3)
C4 C3 C7 O5 -110.5(3)
C2 C3 C7 O4 -167.2(2)
C4 C3 C7 O4 68.6(3)
S1 O1 C8 C6 147.88(16)
C5 C6 C8 O1 173.23(17)
C1 C6 C8 O1 -64.2(3)
O3 S1 C9 C10 37.0(2)
O2 S1 C9 C10 169.9(2)
O1 S1 C9 C10 -73.7(2)
O3 S1 C9 C14 -147.2(2)
O2 S1 C9 C14 -14.3(3)
O1 S1 C9 C14 102.0(2)
C14 C9 C10 C11 0.0(4)
S1 C9 C10 C11 175.7(2)
C9 C10 C11 C12 -0.5(4)
C10 C11 C12 C13 0.7(5)
C10 C11 C12 C15 -178.4(3)
C11 C12 C13 C14 -0.4(5)
C15 C12 C13 C14 178.7(3)
C12 C13 C14 C9 -0.1(4)
C10 C9 C14 C13 0.2(4)
S1 C9 C14 C13 -175.4(2)
